data_4503297
loop_
_publ_author_name
'Chandran, Sreekant K.'
'Nath, Naba K.'
'Roy, Saikat'
'Nangia, Ashwini'

_publ_section_title
;
 Polymorphism in Fuchsones
;
_journal_issue 1
_journal_name_full 'Crystal Growth &amp; Design'
_journal_page_first 140
_journal_paper_doi 10.1021/cg700977w
_journal_volume 8
_journal_year 2008
_chemical_formula_sum 'C19 H12 Cl2 O'
_chemical_formula_weight 327.19
_chemical_name_systematic
; 
 2,6-Dichloro-4-(diphenylmethylene)-cyclohexa-2,5-dienone 
;
_space_group_IT_number 14
_symmetry_cell_setting monoclinic
_symmetry_space_group_name_Hall '-P 2ybc'
_symmetry_space_group_name_H-M 'P 1 21/c 1'
_atom_sites_solution_hydrogens geom
_atom_sites_solution_primary direct
_atom_sites_solution_secondary difmap
_audit_creation_method SHELXL-97
_cell_angle_alpha 90.00
_cell_angle_beta 97.853(7)
_cell_angle_gamma 90.00
_cell_formula_units_Z 4
_cell_length_a 14.066(5)
_cell_length_b 6.489(2)
_cell_length_c 17.068(6)
_cell_measurement_reflns_used 549
_cell_measurement_temperature 100(2)
_cell_measurement_theta_max 20.07
_cell_measurement_theta_min 2.41
_cell_volume 1543.3(9)
_computing_cell_refinement 'Bruker SMART'
_computing_data_collection 'Bruker SMART'
_computing_data_reduction 'Bruker SAINT'
_computing_molecular_graphics 'Bruker SHELXTL'
_computing_publication_material 'Bruker SHELXTL'
_computing_structure_refinement 'SHELXL-97 (Sheldrick, 1997)'
_computing_structure_solution 'SHELXS-97 (Sheldrick, 1990)'
_diffrn_ambient_temperature 100(2)
_diffrn_measured_fraction_theta_full 0.989
_diffrn_measured_fraction_theta_max 0.989
_diffrn_measurement_device_type 'CCD area detector'
_diffrn_measurement_method 'phi and omega scans'
_diffrn_radiation_monochromator graphite
_diffrn_radiation_source 'fine-focus sealed tube'
_diffrn_radiation_type MoK\a
_diffrn_radiation_wavelength 0.71073
_diffrn_reflns_av_R_equivalents 0.1944
_diffrn_reflns_av_sigmaI/netI 0.1492
_diffrn_reflns_limit_h_max 16
_diffrn_reflns_limit_h_min -16
_diffrn_reflns_limit_k_max 7
_diffrn_reflns_limit_k_min -7
_diffrn_reflns_limit_l_max 20
_diffrn_reflns_limit_l_min -20
_diffrn_reflns_number 13988
_diffrn_reflns_theta_full 25.00
_diffrn_reflns_theta_max 25.00
_diffrn_reflns_theta_min 1.46
_exptl_absorpt_coefficient_mu 0.418
_exptl_absorpt_correction_type none
_exptl_crystal_colour yellow'
_exptl_crystal_density_diffrn 1.408
_exptl_crystal_density_method 'not measured'
_exptl_crystal_description needle
_exptl_crystal_F_000 672
_exptl_crystal_size_max 0.58
_exptl_crystal_size_mid 0.04
_exptl_crystal_size_min 0.02
_refine_diff_density_max 0.546
_refine_diff_density_min -0.479
_refine_diff_density_rms 0.101
_refine_ls_extinction_method none
_refine_ls_goodness_of_fit_ref 1.195
_refine_ls_hydrogen_treatment constr
_refine_ls_matrix_type full
_refine_ls_number_parameters 248
_refine_ls_number_reflns 2699
_refine_ls_number_restraints 0
_refine_ls_restrained_S_all 1.195
_refine_ls_R_factor_all 0.2086
_refine_ls_R_factor_gt 0.1443
_refine_ls_shift/su_max 1.849
_refine_ls_shift/su_mean 0.015
_refine_ls_structure_factor_coef Fsqd
_refine_ls_weighting_details 'calc w=1/[\s^2^(Fo^2^)+(0.0922P)^2^+3.5746P] where P=(Fo^2^+2Fc^2^)/3'
_refine_ls_weighting_scheme calc
_refine_ls_wR_factor_gt 0.2508
_refine_ls_wR_factor_ref 0.2816
_reflns_number_gt 1700
_reflns_number_total 2699
_reflns_threshold_expression >2sigma(I)
_cod_data_source_file cg700977w-file010.cif
_cod_data_source_block an735_m
_cod_depositor_comments
;
The following automatic conversions were performed:

'_symmetry_cell_setting' value 'Monoclinic' changed to 'monoclinic'
according to /home/saulius/struct/CIF-dictionaries/cif_core.dic
dictionary named 'cif_core.dic' version 2.4.1 from 2010-06-29.

Automatic conversion script
Id: cif_fix_values 1715 2011-07-08 13:25:40Z adriana 
;
_cod_original_cell_volume 1543.2(9)
_cod_original_sg_symbol_H-M 'P2(1)/c  '
_cod_database_code 4503297

loop_
_symmetry_equiv_pos_as_xyz
'x, y, z'
'-x, y+1/2, -z+1/2'
'-x, -y, -z'
'x, -y-1/2, z-1/2'

loop_
_atom_site_label
_atom_site_type_symbol
_atom_site_fract_x
_atom_site_fract_y
_atom_site_fract_z
_atom_site_U_iso_or_equiv
_atom_site_adp_type
_atom_site_occupancy
_atom_site_symmetry_multiplicity
_atom_site_calc_flag
_atom_site_refinement_flags
Cl2 Cl -0.12407(16) 0.1060(3) 0.09907(13) 0.034(2) Uani 1 1 d .
Cl1 Cl 0.00665(17) 0.1157(3) 0.41210(12) 0.035(2) Uani 1 1 d .
O1 O -0.1350(5) 0.1061(9) 0.2691(4) 0.036(3) Uani 1 1 d .
C4 C 0.1427(7) 0.1087(13) 0.2198(5) 0.030(3) Uani 1 1 d .
C5 C 0.0630(7) 0.1192(13) 0.1582(5) 0.030(3) Uani 1 1 d .
C2 C 0.0298(8) 0.1080(13) 0.3158(5) 0.037(4) Uani 1.00(3) 1 d .
C7 C 0.2338(7) 0.1129(15) 0.2027(5) 0.036(3) Uani 1 1 d .
C3 C 0.1211(7) 0.1033(14) 0.2996(5) 0.032(3) Uani 1 1 d .
C1 C -0.0527(7) 0.1091(13) 0.2548(5) 0.030(4) Uani 0.99(3) 1 d P
C6 C -0.0282(7) 0.1098(14) 0.1730(5) 0.038(4) Uani 1.00(3) 1 d .
C9 C 0.3261(7) -0.117(2) 0.3047(6) 0.045(4) Uani 1 1 d .
C16 C 0.2588(7) 0.393(2) 0.0133(5) 0.046(4) Uani 1 1 d .
C15 C 0.2317(7) 0.3450(16) 0.0854(6) 0.036(3) Uani 1 1 d .
C8 C 0.3185(7) 0.0656(14) 0.2620(5) 0.033(3) Uani 1 1 d .
C14 C 0.2602(7) 0.1580(14) 0.1241(5) 0.033(3) Uani 1 1 d .
C12 C 0.4775(9) 0.160(3) 0.3236(7) 0.083(6) Uani 1 1 d .
C10 C 0.4085(8) -0.163(2) 0.3563(6) 0.062(4) Uani 1 1 d .
H10 H 0.4137 -0.2894 0.3849 0.074 Uiso 1 1 calc R
C17 C 0.3127(8) 0.260(3) -0.0215(7) 0.064(5) Uani 1 1 d .
C18 C 0.3415(10) 0.074(3) 0.0151(7) 0.082(6) Uani 1 1 d .
C11 C 0.4838(9) -0.020(3) 0.3651(7) 0.080(6) Uani 1 1 d .
C19 C 0.3166(9) 0.027(2) 0.0869(6) 0.061(4) Uani 1 1 d .
C13 C 0.3961(9) 0.200(2) 0.2722(6) 0.058(4) Uani 1 1 d .
H3 H 0.177(5) 0.106(11) 0.341(4) 0.013(19) Uiso 1 1 d .
H5 H 0.084(6) 0.093(14) 0.111(5) 0.03(2) Uiso 1 1 d .
H18 H 0.379(6) -0.009(13) -0.006(5) 0.02(2) Uiso 1 1 d .
H9 H 0.275(5) -0.209(11) 0.299(4) 0.006(19) Uiso 1 1 d .
H17 H 0.326(6) 0.292(14) -0.068(5) 0.03(3) Uiso 1 1 d .
H11 H 0.532(7) -0.043(15) 0.397(6) 0.04(3) Uiso 1 1 d .
H12 H 0.543(10) 0.23(2) 0.328(7) 0.09(4) Uiso 1 1 d .
H19 H 0.339(6) -0.094(15) 0.116(5) 0.04(3) Uiso 1 1 d .
H16 H 0.237(8) 0.552(19) -0.015(6) 0.08(4) Uiso 1 1 d .
H15 H 0.200(5) 0.420(11) 0.107(4) 0.00(2) Uiso 1 1 d .
H13 H 0.387(7) 0.340(17) 0.236(6) 0.06(3) Uiso 1 1 d .

loop_
_atom_site_aniso_label
_atom_site_aniso_U_11
_atom_site_aniso_U_22
_atom_site_aniso_U_33
_atom_site_aniso_U_23
_atom_site_aniso_U_13
_atom_site_aniso_U_12
Cl2 0.042(3) 0.024(3) 0.035(3) 0.0002(11) -0.0040(11) -0.0007(11)
Cl1 0.054(3) 0.021(3) 0.028(3) 0.0011(10) 0.0066(11) -0.0026(11)
O1 0.042(5) 0.022(4) 0.044(4) -0.001(3) 0.002(3) 0.001(3)
C4 0.043(6) 0.014(5) 0.031(5) -0.002(4) -0.001(4) -0.001(4)
C5 0.040(7) 0.017(5) 0.031(6) -0.008(4) 0.002(4) 0.009(4)
C2 0.060(8) 0.011(5) 0.039(6) -0.004(4) -0.003(5) 0.001(5)
C7 0.042(6) 0.037(6) 0.027(5) -0.011(5) -0.003(4) 0.003(5)
C3 0.041(7) 0.023(5) 0.029(5) 0.006(4) -0.010(5) 0.000(5)
C1 0.038(8) 0.019(5) 0.033(6) 0.000(5) 0.002(4) -0.003(5)
C6 0.055(8) 0.013(5) 0.043(7) 0.000(4) -0.007(5) -0.001(5)
C9 0.028(6) 0.071(8) 0.039(6) 0.016(6) 0.011(5) -0.007(6)
C16 0.036(6) 0.078(9) 0.025(6) 0.007(6) 0.004(5) -0.003(6)
C15 0.029(6) 0.039(7) 0.042(7) -0.017(5) 0.013(5) -0.006(5)
C8 0.045(6) 0.032(6) 0.022(5) 0.008(4) 0.009(4) -0.010(4)
C14 0.043(6) 0.031(6) 0.023(5) -0.002(4) -0.008(4) 0.008(4)
C12 0.047(8) 0.173(17) 0.029(7) 0.001(9) 0.009(6) -0.043(10)
C10 0.039(7) 0.114(11) 0.034(6) 0.022(7) 0.013(5) 0.020(7)
C17 0.023(6) 0.146(15) 0.023(6) -0.001(7) 0.001(5) 0.002(7)
C18 0.076(10) 0.138(14) 0.031(7) -0.019(8) 0.001(6) 0.073(10)
C11 0.023(7) 0.192(19) 0.026(7) 0.011(9) 0.003(6) -0.004(9)
C19 0.067(9) 0.084(10) 0.030(6) -0.002(6) 0.002(6) 0.053(7)
C13 0.068(9) 0.087(10) 0.018(6) 0.001(6) 0.002(5) -0.024(7)

loop_
_atom_type_symbol
_atom_type_description
_atom_type_scat_dispersion_real
_atom_type_scat_dispersion_imag
_atom_type_scat_source
C C 0.0033 0.0016 'International Tables Vol C Tables 4.2.6.8 and 6.1.1.4'
H H 0.0000 0.0000 'International Tables Vol C Tables 4.2.6.8 and 6.1.1.4'
O O 0.0106 0.0060 'International Tables Vol C Tables 4.2.6.8 and 6.1.1.4'
Cl Cl 0.1484 0.1585 'International Tables Vol C Tables 4.2.6.8 and 6.1.1.4'

loop_
_geom_angle_atom_site_label_1
_geom_angle_atom_site_label_2
_geom_angle_atom_site_label_3
_geom_angle
C7 C4 C5 120.7(8)
C7 C4 C3 122.3(8)
C5 C4 C3 116.9(9)
C6 C5 C4 122.2(9)
C3 C2 C1 122.9(9)
C3 C2 Cl1 120.4(7)
C1 C2 Cl1 116.7(8)
C4 C7 C14 124.5(8)
C4 C7 C8 123.0(8)
C14 C7 C8 112.5(8)
C2 C3 C4 121.6(8)
O1 C1 C2 123.2(9)
O1 C1 C6 122.6(9)
C2 C1 C6 114.2(9)
C5 C6 C1 121.9(9)
C5 C6 Cl2 122.5(8)
C1 C6 Cl2 115.5(8)
C8 C9 C10 121.1(11)
C17 C16 C15 119.8(12)
C16 C15 C14 121.2(10)
C9 C8 C13 117.8(10)
C9 C8 C7 122.1(9)
C13 C8 C7 120.0(9)
C19 C14 C15 117.3(9)
C19 C14 C7 122.2(9)
C15 C14 C7 120.5(8)
C11 C12 C13 119.1(13)
C9 C10 C11 118.4(13)
C16 C17 C18 120.3(11)
C19 C18 C17 120.4(12)
C12 C11 C10 121.2(12)
C18 C19 C14 121.0(12)
C12 C13 C8 122.3(13)

loop_
_geom_bond_atom_site_label_1
_geom_bond_atom_site_label_2
_geom_bond_distance
Cl2 C6 1.716(9)
Cl1 C2 1.719(10)
O1 C1 1.215(10)
C4 C7 1.353(12)
C4 C5 1.431(12)
C4 C3 1.436(12)
C5 C6 1.342(13)
C2 C3 1.351(13)
C2 C1 1.449(13)
C7 C14 1.470(12)
C7 C8 1.485(12)
C1 C6 1.484(13)
C9 C8 1.388(14)
C9 C10 1.389(14)
C16 C17 1.338(16)
C16 C15 1.372(13)
C15 C14 1.414(13)
C8 C13 1.389(14)
C14 C19 1.375(13)
C12 C11 1.36(2)
C12 C13 1.369(17)
C10 C11 1.403(19)
C17 C18 1.39(2)
C18 C19 1.354(17)
